data_7133946
loop_
_publ_author_name
'David, Tim'
'Oestreich, Robert'
'Pausch, Tobias'
'Wada, Yuki'
'Fleck-Kunde, Tom'
'Kawano, Masaki'
'Janiak, Christoph'
'Schmidt, Bernd M.'

_publ_section_title
;
 Fluorinated <i>vs.</i> non-fluorinated tetrahedral
 Tri<sup>4</sup>Tri<sup>4</sup> porous organic cages for H<sub>2</sub>,
 CO<sub>2</sub>, and CH<sub>4</sub> adsorption.
;
_journal_issue 99
_journal_name_full 'Chemical communications (Cambridge, England)'
_journal_page_first 14762
_journal_page_last 14765
_journal_paper_doi 10.1039/d4cc05277c
_journal_volume 60
_journal_year 2024
_chemical_formula_sum 'C350.54 H326.54 Cl45 N24'
_chemical_formula_weight 6470.58
_space_group_crystal_system cubic
_space_group_IT_number 219
_space_group_name_Hall 'F -4a 2 3'
_space_group_name_H-M_alt 'F -4 3 c'
_atom_sites_solution_hydrogens mixed
_atom_sites_solution_primary dual
_audit_creation_method SHELXL-2019/3
_audit_update_record
;
2024-11-04 deposited with the CCDC.	2024-11-06 downloaded from the CCDC.
;
_cell_angle_alpha 90
_cell_angle_beta 90
_cell_angle_gamma 90
_cell_formula_units_Z 4
_cell_length_a 35.2652(8)
_cell_length_b 35.2652(8)
_cell_length_c 35.2652(8)
_cell_measurement_reflns_used 2961
_cell_measurement_temperature 150(2)
_cell_measurement_theta_max 68.9520
_cell_measurement_theta_min 4.3640
_cell_volume 43857.0(17)
_computing_structure_refinement 'SHELXL-2019/2 (Sheldrick, 2019)'
_diffrn_ambient_temperature 150(2)
_diffrn_measured_fraction_theta_full 0.997
_diffrn_measured_fraction_theta_max 0.997
_diffrn_measurement_device_type 'XtaLAB Synergy, Dualflex, HyPix'
_diffrn_measurement_method '\w scans'
_diffrn_radiation_type CuK\a
_diffrn_radiation_wavelength 1.54184
_diffrn_reflns_av_R_equivalents 0.0306
_diffrn_reflns_av_unetI/netI 0.0269
_diffrn_reflns_Laue_measured_fraction_full 0.997
_diffrn_reflns_Laue_measured_fraction_max 0.997
_diffrn_reflns_limit_h_max 42
_diffrn_reflns_limit_h_min -8
_diffrn_reflns_limit_k_max 38
_diffrn_reflns_limit_k_min -20
_diffrn_reflns_limit_l_max 24
_diffrn_reflns_limit_l_min -35
_diffrn_reflns_number 12329
_diffrn_reflns_point_group_measured_fraction_full 0.960
_diffrn_reflns_point_group_measured_fraction_max 0.960
_diffrn_reflns_theta_full 66.959
_diffrn_reflns_theta_max 66.959
_diffrn_reflns_theta_min 2.506
_diffrn_source 'micro-focus sealed X-ray tube'
_exptl_absorpt_coefficient_mu 2.889
_exptl_absorpt_correction_T_max 1.000
_exptl_absorpt_correction_T_min 0.490
_exptl_absorpt_correction_type gaussian
_exptl_absorpt_process_details
;
CrysAlisPro 1.171.42.49 (Rigaku Oxford Diffraction, 2022)
Numerical absorption correction based on gaussian integration over
a multifaceted crystal model
Empirical absorption correction using spherical harmonics,
implemented in SCALE3 ABSPACK scaling algorithm.
;
_exptl_crystal_colour colourless
_exptl_crystal_density_diffrn 0.980
_exptl_crystal_description cube
_exptl_crystal_F_000 13452
_exptl_crystal_size_max 0.234
_exptl_crystal_size_mid 0.211
_exptl_crystal_size_min 0.179
_refine_diff_density_max 0.507
_refine_diff_density_min -0.810
_refine_diff_density_rms 0.093
_refine_ls_abs_structure_details
;
 Flack x determined using 741 quotients [(I+)-(I-)]/[(I+)+(I-)]
 (Parsons, Flack and Wagner, Acta Cryst. B69 (2013) 249-259).
;
_refine_ls_abs_structure_Flack 0.11(2)
_refine_ls_extinction_method none
_refine_ls_goodness_of_fit_ref 1.334
_refine_ls_hydrogen_treatment mixed
_refine_ls_matrix_type full
_refine_ls_number_parameters 186
_refine_ls_number_reflns 3155
_refine_ls_number_restraints 69
_refine_ls_restrained_S_all 1.373
_refine_ls_R_factor_all 0.1420
_refine_ls_R_factor_gt 0.1258
_refine_ls_shift/su_max 0.000
_refine_ls_shift/su_mean 0.000
_refine_ls_structure_factor_coef Fsqd
_refine_ls_weighting_details 'w=1/[\s^2^(Fo^2^)+(0.2000P)^2^] where P=(Fo^2^+2Fc^2^)/3'
_refine_ls_weighting_scheme calc
_refine_ls_wR_factor_gt 0.3244
_refine_ls_wR_factor_ref 0.3455
_reflns_Friedel_coverage 0.821
_reflns_Friedel_fraction_full 0.919
_reflns_Friedel_fraction_max 0.919
_reflns_number_gt 2092
_reflns_number_total 3155
_reflns_threshold_expression 'I > 2\s(I)'
_cod_data_source_file d4cc05277c2.cif
_cod_data_source_block Et4H4
_cod_depositor_comments 'Adding full bibliography for 7133945--7133946.cif.'
_cod_original_cell_volume 43857(3)
_cod_original_sg_symbol_Hall 'F -4c 2 3'
_cod_database_code 7133946
_shelx_shelxl_version_number 2019/3
_shelx_space_group_comment
;
The symmetry employed for this shelxl refinement is uniquely defined
by the following loop, which should always be used as a source of
symmetry information in preference to the above space-group names.
They are only intended as comments.
;
_shelx_estimated_absorpt_t_min 0.551
_shelx_estimated_absorpt_t_max 0.626
_olex2_refinement_description
;
1. Fixed Uiso
 At 1.2 times of:
  All C(H,H) groups, H5 of C5, H20 of C20, H13 of C13, H8 of C8, H11 of C11,
  H4 of C4, H7 of C7, H10 of C10
 At 1.5 times of:
  All C(H,H,H) groups, H21 of C21
2. Restrained distances
 C21-H21
 1.1 with sigma of 0.02
 H21-C21
 1.1 with sigma of 0.02
3. Rigid bond restraints
 Cl1, Cl2, Cl3
 with sigma for 1-2 distances of 0.01 and sigma for 1-3 distances of 0.01
 C21, Cl4
 with sigma for 1-2 distances of 0.01 and sigma for 1-3 distances of 0.01
4. Uiso/Uaniso restraints and constraints
Cl1 \\sim Cl2 \\sim Cl3: within 2A with sigma of 0.04 and sigma for terminal
atoms of 0.08 within 2A
C21 \\sim Cl4: within 2A with sigma of 0.01 and sigma for terminal atoms of
0.02 within 2A
Uanis(C20) \\sim Ueq, Uanis(Cl1) \\sim Ueq, Uanis(Cl2) \\sim Ueq, Uanis(Cl3)
\\sim Ueq: with sigma of 0.01 and sigma for terminal atoms of 0.02
5. Others
 Sof(C20)=Sof(H20)=Sof(Cl1)=Sof(Cl2)=Sof(Cl3)=FVAR(1)
 Sof(C21)=Sof(H21)=0.25*FVAR(3)
 Sof(Cl4)=FVAR(2)
6.a Ternary CH refined with riding coordinates:
 C20(H20)
6.b Secondary CH2 refined with riding coordinates:
 C1(H1A,H1B)
6.c Aromatic/amide H refined with riding coordinates:
 C4(H4), C5(H5), C7(H7), C8(H8), C10(H10), C11(H11), C13(H13)
6.d Idealised Me refined as rotating group:
 C14(H14A,H14B,H14C)
;

loop_
_space_group_symop_operation_xyz
'x, y, z'
'-x, -y, z'
'-x, y, -z'
'x, -y, -z'
'z, x, y'
'z, -x, -y'
'-z, -x, y'
'-z, x, -y'
'y, z, x'
'-y, z, -x'
'y, -z, -x'
'-y, -z, x'
'y+1/2, x+1/2, z+1/2'
'-y+1/2, -x+1/2, z+1/2'
'y+1/2, -x+1/2, -z+1/2'
'-y+1/2, x+1/2, -z+1/2'
'x+1/2, z+1/2, y+1/2'
'-x+1/2, z+1/2, -y+1/2'
'-x+1/2, -z+1/2, y+1/2'
'x+1/2, -z+1/2, -y+1/2'
'z+1/2, y+1/2, x+1/2'
'z+1/2, -y+1/2, -x+1/2'
'-z+1/2, y+1/2, -x+1/2'
'-z+1/2, -y+1/2, x+1/2'
'x, y+1/2, z+1/2'
'-x, -y+1/2, z+1/2'
'-x, y+1/2, -z+1/2'
'x, -y+1/2, -z+1/2'
'z, x+1/2, y+1/2'
'z, -x+1/2, -y+1/2'
'-z, -x+1/2, y+1/2'
'-z, x+1/2, -y+1/2'
'y, z+1/2, x+1/2'
'-y, z+1/2, -x+1/2'
'y, -z+1/2, -x+1/2'
'-y, -z+1/2, x+1/2'
'y+1/2, x+1, z+1'
'-y+1/2, -x+1, z+1'
'y+1/2, -x+1, -z+1'
'-y+1/2, x+1, -z+1'
'x+1/2, z+1, y+1'
'-x+1/2, z+1, -y+1'
'-x+1/2, -z+1, y+1'
'x+1/2, -z+1, -y+1'
'z+1/2, y+1, x+1'
'z+1/2, -y+1, -x+1'
'-z+1/2, y+1, -x+1'
'-z+1/2, -y+1, x+1'
'x+1/2, y, z+1/2'
'-x+1/2, -y, z+1/2'
'-x+1/2, y, -z+1/2'
'x+1/2, -y, -z+1/2'
'z+1/2, x, y+1/2'
'z+1/2, -x, -y+1/2'
'-z+1/2, -x, y+1/2'
'-z+1/2, x, -y+1/2'
'y+1/2, z, x+1/2'
'-y+1/2, z, -x+1/2'
'y+1/2, -z, -x+1/2'
'-y+1/2, -z, x+1/2'
'y+1, x+1/2, z+1'
'-y+1, -x+1/2, z+1'
'y+1, -x+1/2, -z+1'
'-y+1, x+1/2, -z+1'
'x+1, z+1/2, y+1'
'-x+1, z+1/2, -y+1'
'-x+1, -z+1/2, y+1'
'x+1, -z+1/2, -y+1'
'z+1, y+1/2, x+1'
'z+1, -y+1/2, -x+1'
'-z+1, y+1/2, -x+1'
'-z+1, -y+1/2, x+1'
'x+1/2, y+1/2, z'
'-x+1/2, -y+1/2, z'
'-x+1/2, y+1/2, -z'
'x+1/2, -y+1/2, -z'
'z+1/2, x+1/2, y'
'z+1/2, -x+1/2, -y'
'-z+1/2, -x+1/2, y'
'-z+1/2, x+1/2, -y'
'y+1/2, z+1/2, x'
'-y+1/2, z+1/2, -x'
'y+1/2, -z+1/2, -x'
'-y+1/2, -z+1/2, x'
'y+1, x+1, z+1/2'
'-y+1, -x+1, z+1/2'
'y+1, -x+1, -z+1/2'
'-y+1, x+1, -z+1/2'
'x+1, z+1, y+1/2'
'-x+1, z+1, -y+1/2'
'-x+1, -z+1, y+1/2'
'x+1, -z+1, -y+1/2'
'z+1, y+1, x+1/2'
'z+1, -y+1, -x+1/2'
'-z+1, y+1, -x+1/2'
'-z+1, -y+1, x+1/2'

loop_
_atom_site_label
_atom_site_type_symbol
_atom_site_fract_x
_atom_site_fract_y
_atom_site_fract_z
_atom_site_U_iso_or_equiv
_atom_site_adp_type
_atom_site_occupancy
_atom_site_site_symmetry_order
_atom_site_calc_flag
_atom_site_refinement_flags_posn
_atom_site_refinement_flags_adp
_atom_site_refinement_flags_occupancy
_atom_site_disorder_assembly
_atom_site_disorder_group
N1 N 0.32072(18) 0.42297(18) 0.70893(18) 0.0991(17) Uani 1 1 d . . . . .
C1 C 0.3684(3) 0.3459(3) 0.7424(2) 0.115(2) Uani 1 1 d D . . . .
H1A H 0.395542 0.340454 0.737524 0.138 Uiso 1 1 calc R U . . .
H1B H 0.365640 0.373570 0.746080 0.138 Uiso 1 1 calc R U . . .
C2 C 0.34512(19) 0.33361(16) 0.7084(2) 0.096(2) Uani 1 1 d D . . . .
C3 C 0.31324(19) 0.3562(2) 0.69876(18) 0.099(2) Uani 1 1 d D . . . .
C4 C 0.3030(3) 0.3891(2) 0.7216(2) 0.107(2) Uani 1 1 d . . . . .
H4A H 0.275126 0.392462 0.720713 0.128 Uiso 1 1 calc R U . . .
H4B H 0.310247 0.384337 0.748254 0.128 Uiso 1 1 calc R U . . .
C5 C 0.3013(2) 0.4511(2) 0.6992(2) 0.0972(19) Uani 1 1 d . . . . .
H5 H 0.274454 0.449161 0.700887 0.117 Uiso 1 1 calc R U . A .
C6 C 0.31761(16) 0.48722(17) 0.6854(2) 0.0905(18) Uani 1 1 d D . . A -1
C7 C 0.35649(17) 0.4931(2) 0.6846(2) 0.101(2) Uani 1 1 d D . . . .
H7 H 0.373292 0.474059 0.693563 0.122 Uiso 1 1 calc R U . A .
C8 C 0.3706(2) 0.5269(2) 0.6708(3) 0.109(2) Uani 1 1 d D . . . .
H8 H 0.397138 0.531298 0.671121 0.131 Uiso 1 1 calc R U . . .
C9 C 0.34669(17) 0.5546(2) 0.6565(2) 0.097(2) Uani 1 1 d D . . . .
C10 C 0.30797(19) 0.5487(2) 0.6581(2) 0.105(2) Uani 1 1 d D . . . .
H10 H 0.291274 0.567895 0.649149 0.126 Uiso 1 1 calc R U . . .
C11 C 0.2933(2) 0.51549(19) 0.6723(2) 0.102(2) Uani 1 1 d D . . . .
H11 H 0.266608 0.511846 0.673301 0.122 Uiso 1 1 calc R U . A .
C12 C 0.3629(2) 0.5886(2) 0.6389(2) 0.099(2) Uani 1 1 d . . . . .
C13 C 0.3465(2) 0.6045(2) 0.6066(2) 0.0963(19) Uani 1 1 d . . . . .
H13 H 0.324462 0.592925 0.596285 0.116 Uiso 1 1 calc R U . . .
C14 C 0.3559(5) 0.3254(7) 0.7778(4) 0.228(9) Uani 1 1 d D . . . .
H14A H 0.377106 0.310531 0.787915 0.343 Uiso 1 1 calc R U . . .
H14B H 0.334744 0.308459 0.771774 0.343 Uiso 1 1 calc R U . . .
H14C H 0.347757 0.343970 0.796853 0.343 Uiso 1 1 calc R U . . .
C20 C 0.4788(4) 0.4231(6) 0.6883(5) 0.189(10) Uani 0.549(16) 1 d D U P B 1
H20 H 0.488131 0.402199 0.671632 0.227 Uiso 0.549(16) 1 calc R U P B 1
Cl1 Cl 0.4402(3) 0.4065(3) 0.7172(5) 0.257(6) Uani 0.549(16) 1 d D U P B 1
Cl2 Cl 0.4580(4) 0.4597(4) 0.6601(4) 0.285(8) Uani 0.549(16) 1 d D U P B 1
Cl3 Cl 0.5152(3) 0.4361(3) 0.7220(4) 0.241(6) Uani 0.549(16) 1 d D U P B 1
C21 C 0.250000 0.250000 0.750000 0.151(10) Uani 0.68(3) 12 d DS TU P . .
H21 H 0.2680(3) 0.2680(3) 0.7320(3) 0.226 Uiso 0.171(7) 3 d DS U P C 2
Cl4 Cl 0.2035(2) 0.2667(2) 0.7544(2) 0.108(4) Uani 0.228(10) 1 d D U P C -1

loop_
_atom_site_aniso_label
_atom_site_aniso_U_11
_atom_site_aniso_U_22
_atom_site_aniso_U_33
_atom_site_aniso_U_23
_atom_site_aniso_U_13
_atom_site_aniso_U_12
N1 0.097(4) 0.099(4) 0.102(4) 0.006(3) 0.004(3) 0.008(3)
C1 0.115(5) 0.123(6) 0.106(6) 0.005(5) 0.001(4) 0.006(5)
C2 0.100(4) 0.078(4) 0.110(5) 0.003(3) 0.014(4) -0.006(3)
C3 0.114(5) 0.093(4) 0.090(4) 0.024(3) 0.007(4) -0.013(4)
C4 0.119(5) 0.102(5) 0.100(5) 0.003(4) 0.011(4) -0.009(4)
C5 0.091(4) 0.111(5) 0.090(4) 0.001(4) 0.010(3) -0.005(4)
C6 0.093(4) 0.084(4) 0.094(4) 0.004(3) 0.008(3) 0.006(3)
C7 0.082(4) 0.106(5) 0.116(5) 0.009(4) 0.003(3) 0.013(3)
C8 0.089(4) 0.109(5) 0.128(6) 0.016(4) 0.003(4) 0.000(4)
C9 0.092(4) 0.103(5) 0.096(4) 0.007(4) -0.006(3) -0.005(4)
C10 0.094(5) 0.096(4) 0.126(6) -0.005(4) -0.011(4) 0.014(4)
C11 0.093(4) 0.106(5) 0.106(5) 0.000(4) 0.001(4) 0.002(4)
C12 0.093(4) 0.096(4) 0.109(5) 0.009(4) 0.008(4) -0.002(3)
C13 0.093(4) 0.095(4) 0.101(4) -0.001(3) -0.010(3) -0.002(3)
C14 0.234(17) 0.30(3) 0.148(11) 0.084(14) -0.020(11) 0.023(17)
C20 0.205(15) 0.169(13) 0.193(15) -0.006(11) -0.006(12) -0.007(11)
Cl1 0.223(9) 0.162(6) 0.386(15) -0.003(7) 0.082(9) -0.008(5)
Cl2 0.243(11) 0.257(12) 0.354(15) 0.085(10) 0.047(10) 0.025(8)
Cl3 0.235(10) 0.172(6) 0.315(13) -0.050(7) 0.040(8) 0.019(6)
C21 0.151(10) 0.151(10) 0.151(10) 0.000 0.000 0.000
Cl4 0.123(6) 0.096(5) 0.104(6) -0.020(4) 0.016(4) 0.026(4)

loop_
_atom_type_symbol
_atom_type_description
_atom_type_scat_dispersion_real
_atom_type_scat_dispersion_imag
_atom_type_scat_source
C C 0.0181 0.0091 'International Tables Vol C Tables 4.2.6.8 and 6.1.1.4'
H H 0.0000 0.0000 'International Tables Vol C Tables 4.2.6.8 and 6.1.1.4'
Cl Cl 0.3639 0.7018 'International Tables Vol C Tables 4.2.6.8 and 6.1.1.4'
N N 0.0311 0.0180 'International Tables Vol C Tables 4.2.6.8 and 6.1.1.4'

loop_
_geom_angle_atom_site_label_1
_geom_angle_atom_site_label_2
_geom_angle_atom_site_label_3
_geom_angle
_geom_angle_site_symmetry_1
_geom_angle_site_symmetry_3
_geom_angle_publ_flag
C5 N1 C4 120.7(7) . . ?
C14 C1 C2 111.1(11) . . ?
C14 C1 H1A 109.4 . . ?
C2 C1 H1A 109.4 . . ?
C14 C1 H1B 109.4 . . ?
C2 C1 H1B 109.4 . . ?
H1A C1 H1B 108.0 . . ?
C3 C2 C3 122.4(8) . 11_566 ?
C3 C2 C1 117.3(6) . . ?
C3 C2 C1 120.2(7) 11_566 . ?
C2 C3 C2 117.6(8) . 8_656 ?
C2 C3 C4 120.7(7) . . ?
C2 C3 C4 121.7(7) 8_656 . ?
N1 C4 C3 112.8(7) . . ?
N1 C4 H4A 109.0 . . ?
C3 C4 H4A 109.0 . . ?
N1 C4 H4B 109.0 . . ?
C3 C4 H4B 109.0 . . ?
H4A C4 H4B 107.8 . . ?
N1 C5 C6 123.9(6) . . ?
N1 C5 H5 118.1 . . ?
C6 C5 H5 118.1 . . ?
C7 C6 C11 119.7(6) . . ?
C7 C6 C5 121.3(6) . . ?
C11 C6 C5 119.0(6) . . ?
C8 C7 C6 119.5(6) . . ?
C8 C7 H7 120.3 . . ?
C6 C7 H7 120.3 . . ?
C7 C8 C9 121.2(6) . . ?
C7 C8 H8 119.4 . . ?
C9 C8 H8 119.4 . . ?
C10 C9 C8 118.8(6) . . ?
C10 C9 C12 121.6(6) . . ?
C8 C9 C12 119.6(6) . . ?
C11 C10 C9 120.9(7) . . ?
C11 C10 H10 119.6 . . ?
C9 C10 H10 119.6 . . ?
C10 C11 C6 119.9(6) . . ?
C10 C11 H11 120.1 . . ?
C6 C11 H11 120.1 . . ?
C13 C12 C13 117.2(7) . 10_656 ?
C13 C12 C9 120.8(7) . . ?
C13 C12 C9 122.0(7) 10_656 . ?
C12 C13 C12 122.8(7) . 7_665 ?
C12 C13 H13 118.6 . . ?
C12 C13 H13 118.6 7_665 . ?
C1 C14 H14A 109.5 . . ?
C1 C14 H14B 109.5 . . ?
H14A C14 H14B 109.5 . . ?
C1 C14 H14C 109.5 . . ?
H14A C14 H14C 109.5 . . ?
H14B C14 H14C 109.5 . . ?
Cl2 C20 Cl1 103.8(11) . . ?
Cl2 C20 Cl3 118.4(13) . . ?
Cl1 C20 Cl3 104.3(10) . . ?
Cl2 C20 H20 109.9 . . ?
Cl1 C20 H20 109.9 . . ?
Cl3 C20 H20 109.9 . . ?

loop_
_geom_bond_atom_site_label_1
_geom_bond_atom_site_label_2
_geom_bond_distance
_geom_bond_site_symmetry_2
_geom_bond_publ_flag
N1 C5 1.254(10) . ?
N1 C4 1.421(10) . ?
C1 C14 1.510(11) . ?
C1 C2 1.516(9) . ?
C1 H1A 0.9900 . ?
C1 H1B 0.9900 . ?
C2 C3 1.418(7) . ?
C2 C3 1.427(6) 11_566 ?
C3 C4 1.458(11) . ?
C4 H4A 0.9900 . ?
C4 H4B 0.9900 . ?
C5 C6 1.480(10) . ?
C5 H5 0.9500 . ?
C6 C7 1.387(7) . ?
C6 C11 1.393(7) . ?
C7 C8 1.380(8) . ?
C7 H7 0.9500 . ?
C8 C9 1.383(8) . ?
C8 H8 0.9500 . ?
C9 C10 1.382(8) . ?
C9 C12 1.469(10) . ?
C10 C11 1.377(8) . ?
C10 H10 0.9500 . ?
C11 H11 0.9500 . ?
C12 C13 1.395(12) . ?
C12 C13 1.409(12) 10_656 ?
C13 H13 0.9500 . ?
C14 H14A 0.9800 . ?
C14 H14B 0.9800 . ?
C14 H14C 0.9800 . ?
C20 Cl2 1.786(13) . ?
C20 Cl1 1.800(13) . ?
C20 Cl3 1.806(13) . ?
C20 H20 1.0000 . ?
C21 Cl4 1.750(7) . ?
C21 H21 1.10(2) . ?

loop_
_geom_torsion_atom_site_label_1
_geom_torsion_atom_site_label_2
_geom_torsion_atom_site_label_3
_geom_torsion_atom_site_label_4
_geom_torsion
_geom_torsion_site_symmetry_1
_geom_torsion_site_symmetry_2
_geom_torsion_site_symmetry_3
_geom_torsion_site_symmetry_4
_geom_torsion_publ_flag
C14 C1 C2 C3 94.8(12) . . . . ?
C14 C1 C2 C3 -87.1(12) . . . 11_566 ?
C3 C2 C3 C2 0.9(13) 11_566 . . 8_656 ?
C1 C2 C3 C2 178.9(5) . . . 8_656 ?
C3 C2 C3 C4 -179.8(5) 11_566 . . . ?
C1 C2 C3 C4 -1.8(9) . . . . ?
C5 N1 C4 C3 121.8(8) . . . . ?
C2 C3 C4 N1 90.0(9) . . . . ?
C2 C3 C4 N1 -90.8(9) 8_656 . . . ?
C4 N1 C5 C6 -179.3(7) . . . . ?
N1 C5 C6 C7 -4.5(11) . . . . ?
N1 C5 C6 C11 174.6(8) . . . . ?
C11 C6 C7 C8 -0.3(12) . . . . ?
C5 C6 C7 C8 178.8(8) . . . . ?
C6 C7 C8 C9 -2.2(13) . . . . ?
C7 C8 C9 C10 3.4(13) . . . . ?
C7 C8 C9 C12 -174.4(8) . . . . ?
C8 C9 C10 C11 -2.2(13) . . . . ?
C12 C9 C10 C11 175.5(8) . . . . ?
C9 C10 C11 C6 -0.1(13) . . . . ?
C7 C6 C11 C10 1.4(12) . . . . ?
C5 C6 C11 C10 -177.7(7) . . . . ?
C10 C9 C12 C13 -36.7(12) . . . . ?
C8 C9 C12 C13 141.1(8) . . . . ?
C10 C9 C12 C13 143.4(8) . . . 10_656 ?
C8 C9 C12 C13 -38.9(11) . . . 10_656 ?
C13 C12 C13 C12 0.2(15) 10_656 . . 7_665 ?
C9 C12 C13 C12 -179.8(5) . . . 7_665 ?
